data_2200713
loop_
_publ_author_name
'Fujimoto, Kazuya'
'Nagata, Kiyonori'
'Suzuki, Honoh'
'Kanamori, Kan'

_publ_section_title
;
 <i>trans</i>-Bis(1,4-butanediamine)bis(isothiocyanato)cobalt(III)
 thiocyanate
;
_journal_issue 10
_journal_name_full 'Acta Crystallographica Section E'
_journal_page_first m470
_journal_page_last m471
_journal_paper_doi 10.1107/S1600536801015239
_journal_volume 57
_journal_year 2001
_chemical_formula_iupac '[Co (N C S)2 (C4 H12 N2)2] N C S'
_chemical_formula_moiety 'C10 H24 Co N6 S2 1+, C N S 1-'
_chemical_formula_sum 'C11 H24 Co N7 S3'
_chemical_formula_weight 409.48
_chemical_name_systematic
;
trans-bis(isothiocyanato)bis(1,4-butanediamine)cobalt(III) thiocyanate
;
_space_group_IT_number 14
_symmetry_cell_setting monoclinic
_symmetry_space_group_name_Hall '-P 2ybc'
_symmetry_space_group_name_H-M 'P 1 21/c 1'
_audit_creation_method SHELXL-97
_cell_angle_alpha 90.00
_cell_angle_beta 107.790(13)
_cell_angle_gamma 90.00
_cell_formula_units_Z 4
_cell_length_a 9.739(2)
_cell_length_b 13.647(4)
_cell_length_c 14.5479(19)
_cell_measurement_reflns_used 25
_cell_measurement_temperature 296(2)
_cell_measurement_theta_max 14.99
_cell_measurement_theta_min 14.75
_cell_volume 1841.1(7)
_computing_cell_refinement 'AFC-7R Diffractometer Control Software'
_computing_data_collection 'AFC-7R Diffractometer Control Software (Rigaku, 1999)'
_computing_data_reduction 'AFC-7R Diffractometer Control Software'
_computing_molecular_graphics 'ORTEP-3 (Farrugia, 1997)'
_computing_publication_material 'SHELXL97 (Sheldrick, 1997)'
_computing_structure_refinement 'SHELXL97 (Sheldrick, 1997)'
_computing_structure_solution 'SHELXS97 (Sheldrick, 1997)'
_diffrn_ambient_temperature 296(2)
_diffrn_measured_fraction_theta_full .999
_diffrn_measured_fraction_theta_max .999
_diffrn_measurement_device_type 'Rigaku AFC-7R'
_diffrn_measurement_method \w--2\q
_diffrn_radiation_monochromator graphite
_diffrn_radiation_source 'fine-focus sealed tube'
_diffrn_radiation_type MoK\a
_diffrn_radiation_wavelength .71073
_diffrn_reflns_av_R_equivalents .0273
_diffrn_reflns_av_sigmaI/netI .0273
_diffrn_reflns_limit_h_max 13
_diffrn_reflns_limit_h_min 0
_diffrn_reflns_limit_k_max 19
_diffrn_reflns_limit_k_min 0
_diffrn_reflns_limit_l_max 19
_diffrn_reflns_limit_l_min -20
_diffrn_reflns_number 5653
_diffrn_reflns_theta_full 30.01
_diffrn_reflns_theta_max 30.01
_diffrn_reflns_theta_min 2.66
_diffrn_standards_decay_% 1.8
_diffrn_standards_interval_time 60
_diffrn_standards_number 3
_exptl_absorpt_coefficient_mu 1.278
_exptl_absorpt_correction_T_max .8314
_exptl_absorpt_correction_T_min .7841
_exptl_absorpt_correction_type '\y scan'
_exptl_absorpt_process_details '(North et al., 1968)'
_exptl_crystal_colour brown
_exptl_crystal_density_diffrn 1.477
_exptl_crystal_density_method 'not measured'
_exptl_crystal_description prism
_exptl_crystal_F_000 856
_exptl_crystal_size_max .20
_exptl_crystal_size_mid .20
_exptl_crystal_size_min .15
_refine_diff_density_max .424
_refine_diff_density_min -.559
_refine_ls_extinction_method none
_refine_ls_goodness_of_fit_ref 1.057
_refine_ls_hydrogen_treatment constr
_refine_ls_matrix_type full
_refine_ls_number_parameters 199
_refine_ls_number_reflns 5371
_refine_ls_number_restraints 0
_refine_ls_restrained_S_all 1.057
_refine_ls_R_factor_all .0587
_refine_ls_R_factor_gt .0333
_refine_ls_shift/su_max .001
_refine_ls_shift/su_mean .000
_refine_ls_structure_factor_coef Fsqd
_refine_ls_weighting_details 'calc w = 1/[\s^2^(Fo^2^) + (0.0409P)^2^ + 0.8638P] where P = (Fo^2^+2Fc^2^)/3'
_refine_ls_weighting_scheme calc
_refine_ls_wR_factor_ref .0939
_reflns_number_gt 4027
_reflns_number_total 5371
_reflns_threshold_expression I>2\s(I)
_cod_data_source_file ob6073.cif
_cod_data_source_block I
_cod_original_cell_volume 1841.2(7)
_cod_original_sg_symbol_H-M 'P 21/c'
_cod_database_code 2200713
_cod_database_fobs_code 2200713

loop_
_symmetry_equiv_pos_as_xyz
'x, y, z'
'-x, y+1/2, -z+1/2'
'-x, -y, -z'
'x, -y-1/2, z-1/2'

loop_
_atom_site_label
_atom_site_fract_x
_atom_site_fract_y
_atom_site_fract_z
_atom_site_U_iso_or_equiv
_atom_site_adp_type
_atom_site_calc_flag
_atom_site_refinement_flags
_atom_site_occupancy
_atom_site_disorder_assembly
_atom_site_disorder_group
_atom_site_type_symbol
Co .61578(3) .727614(19) .160813(17) .02571(7) Uani d . 1 . . Co
N1 .45397(18) .70888(13) .03981(12) .0329(3) Uani d . 1 . . N
H11A .4445 .7651 .0074 .040 Uiso calc R 1 . . H
H11B .4835 .6646 .0051 .040 Uiso calc R 1 . . H
N2 .53694(18) .85379(12) .18814(13) .0333(3) Uani d . 1 . . N
H12A .5351 .8501 .2488 .040 Uiso calc R 1 . . H
H12B .6027 .8989 .1876 .040 Uiso calc R 1 . . H
N3 .78374(18) .74681(14) .27788(12) .0356(4) Uani d . 1 . . N
H21A .7654 .8002 .3072 .043 Uiso calc R 1 . . H
H21B .7838 .6966 .3169 .043 Uiso calc R 1 . . H
N4 .69300(18) .59780(12) .13768(12) .0315(3) Uani d . 1 . . N
H22A .6176 .5586 .1134 .038 Uiso calc R 1 . . H
H22B .7345 .6063 .0916 .038 Uiso calc R 1 . . H
C1 .3057(2) .67895(17) .03832(17) .0393(5) Uani d . 1 . . C
H11C .3128 .6360 .0927 .047 Uiso calc R 1 . . H
H11D .2611 .6422 -.0203 .047 Uiso calc R 1 . . H
C2 .2104(2) .76543(17) .04305(17) .0400(5) Uani d . 1 . . C
H12C .1168 .7404 .0422 .048 Uiso calc R 1 . . H
H12D .1963 .8042 -.0150 .048 Uiso calc R 1 . . H
C3 .2649(2) .83303(17) .12974(17) .0394(5) Uani d . 1 . . C
H13A .2895 .7934 .1879 .047 Uiso calc R 1 . . H
H13B .1868 .8762 .1317 .047 Uiso calc R 1 . . H
C4 .3952(2) .89565(15) .13133(17) .0371(4) Uani d . 1 . . C
H14A .3957 .9055 .0654 .044 Uiso calc R 1 . . H
H14B .3845 .9594 .1578 .044 Uiso calc R 1 . . H
C5 .9349(2) .7570(2) .27415(19) .0500(6) Uani d . 1 . . C
H21C 1.0003 .7547 .3395 .060 Uiso calc R 1 . . H
H21D .9452 .8208 .2476 .060 Uiso calc R 1 . . H
C6 .9802(3) .6785(2) .2143(2) .0528(6) Uani d . 1 . . C
H22C .9296 .6908 .1467 .063 Uiso calc R 1 . . H
H22D 1.0824 .6865 .2230 .063 Uiso calc R 1 . . H
C7 .9543(3) .5728(2) .2358(2) .0531(6) Uani d . 1 . . C
H23A 1.0064 .5598 .3030 .064 Uiso calc R 1 . . H
H23B .9953 .5311 .1969 .064 Uiso calc R 1 . . H
C8 .7979(2) .54302(17) .21793(16) .0403(5) Uani d . 1 . . C
H24A .7886 .4736 .2032 .048 Uiso calc R 1 . . H
H24B .7727 .5532 .2768 .048 Uiso calc R 1 . . H
N5 .70753(19) .79497(13) .08213(13) .0361(4) Uani d . 1 . . N
N6 .52243(18) .66423(13) .24127(12) .0338(4) Uani d . 1 . . N
N7 .4676(3) .43263(16) .10374(15) .0497(5) Uani d . 1 . . N
C9 .7676(2) .84419(15) .04234(14) .0312(4) Uani d . 1 . . C
C10 .4574(2) .63575(15) .29055(14) .0308(4) Uani d . 1 . . C
C11 .3473(3) .43338(16) .08874(15) .0417(5) Uani d . 1 . . C
S1 .85770(7) .91171(5) -.01093(5) .04828(16) Uani d . 1 . . S
S2 .36308(7) .59482(5) .35728(5) .04567(15) Uani d . 1 . . S
S3 .17016(8) .43348(6) .06252(6) .06087(19) Uani d . 1 . . S

loop_
_atom_site_aniso_label
_atom_site_aniso_U_11
_atom_site_aniso_U_22
_atom_site_aniso_U_33
_atom_site_aniso_U_12
_atom_site_aniso_U_13
_atom_site_aniso_U_23
Co .02639(12) .02624(13) .02650(12) -.00079(10) .01105(9) .00022(10)
N1 .0335(8) .0332(8) .0318(8) .0040(7) .0096(7) -.0048(7)
N2 .0351(8) .0287(8) .0380(9) -.0010(7) .0139(7) -.0047(7)
N3 .0340(9) .0371(9) .0338(8) -.0022(7) .0078(7) -.0027(7)
N4 .0337(8) .0317(8) .0318(8) .0026(7) .0138(7) -.0003(7)
C1 .0326(10) .0360(11) .0461(12) -.0045(8) .0075(9) -.0073(9)
C2 .0291(9) .0439(12) .0461(12) -.0003(9) .0101(9) -.0029(10)
C3 .0326(10) .0410(11) .0472(12) .0048(9) .0163(9) -.0019(9)
C4 .0363(10) .0308(10) .0442(11) .0040(8) .0123(9) -.0028(8)
C5 .0311(11) .0619(16) .0518(13) -.0101(10) .0047(10) .0020(12)
C6 .0307(11) .0706(18) .0598(15) .0053(11) .0176(11) .0156(13)
C7 .0375(12) .0639(17) .0583(15) .0160(11) .0153(11) .0145(13)
C8 .0452(12) .0366(11) .0399(11) .0085(9) .0140(9) .0066(9)
N5 .0356(9) .0378(9) .0390(9) .0001(7) .0173(7) .0060(7)
N6 .0347(9) .0338(8) .0366(9) .0007(7) .0165(7) .0019(7)
N7 .0597(14) .0483(12) .0417(11) .0024(10) .0163(10) -.0060(9)
C9 .0299(9) .0323(9) .0325(9) .0027(8) .0110(8) .0033(8)
C10 .0309(9) .0297(9) .0336(9) .0036(7) .0124(8) -.0003(8)
C11 .0656(16) .0323(10) .0300(10) -.0012(10) .0190(10) -.0003(8)
S1 .0443(3) .0522(3) .0531(3) -.0073(3) .0218(3) .0157(3)
S2 .0476(3) .0504(3) .0503(3) -.0009(3) .0317(3) .0051(3)
S3 .0578(4) .0584(4) .0710(5) .0028(3) .0265(4) .0117(4)

loop_
_atom_type_symbol
_atom_type_description
_atom_type_scat_dispersion_real
_atom_type_scat_dispersion_imag
_atom_type_scat_source
C C .0033 .0016 'International Tables Vol C Tables 4.2.6.8 and 6.1.1.4'
H H .0000 .0000 'International Tables Vol C Tables 4.2.6.8 and 6.1.1.4'
Co Co .3494 .9721 'International Tables Vol C Tables 4.2.6.8 and 6.1.1.4'
S S .1246 .1234 'International Tables Vol C Tables 4.2.6.8 and 6.1.1.4'
N N .0061 .0033 'International Tables Vol C Tables 4.2.6.8 and 6.1.1.4'

loop_
_geom_angle_atom_site_label_1
_geom_angle_atom_site_label_2
_geom_angle_atom_site_label_3
_geom_angle
_geom_angle_publ_flag
N1 Co N2 92.21(7) yes
N1 Co N3 177.26(7) yes
N1 Co N4 88.51(7) yes
N1 Co N5 85.41(8) yes
N1 Co N6 95.05(7) yes
N2 Co N3 88.94(7) yes
N2 Co N4 177.64(7) yes
N2 Co N5 89.01(8) yes
N2 Co N6 89.10(7) yes
N3 Co N4 90.44(7) yes
N3 Co N5 92.13(8) yes
N3 Co N6 87.45(8) yes
N4 Co N5 93.29(8) yes
N4 Co N6 88.60(7) yes
N5 Co N6 178.07(8) yes
Co N1 H11A 106.5 no
Co N1 H11B 106.5 no
Co N1 C1 123.30(14) no
H11A N1 H11B 106.5 no
H11A N1 C1 106.5 no
H11B N1 C1 106.5 no
Co N2 H12A 106.1 no
Co N2 H12B 106.1 no
Co N2 C4 125.05(13) no
H12A N2 H12B 106.3 no
H12A N2 C4 106.1 no
H12B N2 C4 106.1 no
Co N3 H21A 106.6 no
Co N3 H21B 106.6 no
Co N3 C5 122.89(14) no
H21A N3 H21B 106.6 no
H21A N3 C5 106.6 no
H21B N3 C5 106.6 no
Co N4 H22A 107.1 no
Co N4 H22B 107.1 no
Co N4 C8 121.03(13) no
H22A N4 H22B 106.8 no
H22A N4 C8 107.1 no
H22B N4 C8 107.1 no
N1 C1 H11C 109.0 no
N1 C1 H11D 109.0 no
N1 C1 C2 112.88(18) no
H11C C1 H11D 107.8 no
H11C C1 C2 109.0 no
H11D C1 C2 109.0 no
C1 C2 H12C 108.2 no
C1 C2 H12D 108.2 no
C1 C2 C3 116.53(18) no
H12C C2 H12D 107.3 no
H12C C2 C3 108.2 no
H12D C2 C3 108.2 no
C2 C3 H13A 108.4 no
C2 C3 H13B 108.4 no
C2 C3 C4 115.47(18) no
H13A C3 H13B 107.5 no
H13A C3 C4 108.4 no
H13B C3 C4 108.4 no
N2 C4 C3 114.81(18) no
N2 C4 H14A 108.6 no
N2 C4 H14B 108.6 no
C3 C4 H14A 108.6 no
C3 C4 H14B 108.6 no
H14A C4 H14B 107.5 no
N3 C5 H21C 108.6 no
N3 C5 H21D 108.6 no
N3 C5 C6 114.5(2) no
H21C C5 H21D 107.6 no
H21C C5 C6 108.6 no
H21D C5 C6 108.6 no
C5 C6 H22C 108.0 no
C5 C6 H22D 108.0 no
C5 C6 C7 117.0(2) no
H22C C6 H22D 107.3 no
H22C C6 C7 108.0 no
H22D C6 C7 108.0 no
C6 C7 H23A 108.2 no
C6 C7 H23B 108.2 no
C6 C7 C8 116.2(2) no
H23A C7 H23B 107.4 no
H23A C7 C8 108.2 no
H23B C7 C8 108.2 no
N4 C8 C7 114.20(19) no
N4 C8 H24A 108.7 no
N4 C8 H24B 108.7 no
C7 C8 H24A 108.7 no
C7 C8 H24B 108.7 no
H24A C8 H24B 107.6 no
Co N5 C9 172.11(18) no
Co N6 C10 172.07(17) no
N5 C9 S1 177.81(19) no
N6 C10 S2 178.6(2) no
N7 C11 S3 177.9(2) no

loop_
_geom_bond_atom_site_label_1
_geom_bond_atom_site_label_2
_geom_bond_site_symmetry_2
_geom_bond_distance
_geom_bond_publ_flag
Co N1 . 1.9881(17) yes
Co N2 . 1.9747(17) yes
Co N3 . 1.9856(17) yes
Co N4 . 1.9930(17) yes
Co N5 . 1.8918(17) yes
Co N6 . 1.8961(17) yes
N1 H11A . .8900 no
N1 H11B . .8900 no
N1 C1 . 1.494(3) no
N2 H12A . .8900 no
N2 H12B . .8900 no
N2 C4 . 1.489(3) no
N3 H21A . .8900 no
N3 H21B . .8900 no
N3 C5 . 1.496(3) no
N4 H22A . .8900 no
N4 H22B . .8900 no
N4 C8 . 1.496(3) no
C1 H11C . .9700 no
C1 H11D . .9700 no
C1 C2 . 1.516(3) no
C2 H12C . .9700 no
C2 H12D . .9700 no
C2 C3 . 1.521(3) no
C3 H13A . .9700 no
C3 H13B . .9700 no
C3 C4 . 1.525(3) no
C4 H14A . .9700 no
C4 H14B . .9700 no
C5 H21C . .9700 no
C5 H21D . .9700 no
C5 C6 . 1.528(4) no
C6 H22C . .9700 no
C6 H22D . .9700 no
C6 C7 . 1.514(4) no
C7 H23A . .9700 no
C7 H23B . .9700 no
C7 C8 . 1.520(3) no
C8 H24A . .9700 no
C8 H24B . .9700 no
N5 C9 . 1.155(3) no
N6 C10 . 1.159(3) no
N7 C11 . 1.124(3) no
C9 S1 . 1.624(2) no
C10 S2 . 1.626(2) no
C11 S3 . 1.649(3) no

loop_
_geom_contact_atom_site_label_1
_geom_contact_atom_site_label_2
_geom_contact_distance
_geom_contact_site_symmetry_2
_geom_contact_publ_flag
Co C1 3.074(2) . no
Co C4 3.081(2) . no
Co C5 3.067(2) . no
Co C6 3.459(2) . no
Co C8 3.047(2) . no
Co C9 3.040(2) . no
Co C10 3.048(2) . no
N1 N2 2.856(2) . no
N1 C3 3.074(3) . no
N1 C4 3.010(3) . no
N1 N6 2.866(2) . no
N1 N7 3.106(3) 3_665 no
N2 C2 3.452(3) . no
N2 N7 3.226(3) 2_655 no
N2 C11 3.279(3) 2_655 no
N3 N4 2.824(2) . no
N3 C7 3.065(3) . no
N3 C8 2.931(3) . no
N3 S3 3.383(2) 2_655 no
N4 C5 3.369(3) . no
N4 C6 2.894(3) . no
N4 N5 2.826(3) . no
N4 N7 3.079(3) . no
N4 N7 3.405(3) 3_665 no
N4 C11 3.224(3) 3_665 no
C1 C4 3.258(3) . no
C1 N6 3.067(3) . no
C1 C11 3.428(3) . no
C3 N6 3.427(3) . no
C5 C8 3.211(4) . no
C5 N5 3.033(3) . no
C5 C9 3.477(3) . no
C6 N5 3.187(3) . no
C8 N6 3.257(3) . no
C8 N7 3.480(3) . no

loop_
_geom_torsion_atom_site_label_1
_geom_torsion_atom_site_label_2
_geom_torsion_atom_site_label_3
_geom_torsion_atom_site_label_4
_geom_torsion
_geom_torsion_publ_flag
Co N1 C1 C2 88.3(2) no
Co N2 C4 C3 61.1(2) no
Co N3 C5 C6 -49.0(3) no
Co N4 C8 C7 -85.0(2) no
N1 Co N2 C4 5.81(17) no
N1 Co N4 C8 -160.59(16) no
N1 C1 C2 C3 -57.6(3) no
N2 Co N1 C1 -75.19(16) no
N2 Co N3 C5 -117.23(19) no
N3 Co N2 C4 -176.68(17) no
N3 Co N4 C8 21.93(16) no
N3 C5 C6 C7 -50.8(3) no
N4 Co N1 C1 102.56(16) no
N4 Co N3 C5 65.05(19) no
C1 C2 C3 C4 70.2(3) no
C2 C3 C4 N2 -95.3(2) no
C5 C6 C7 C8 62.9(3) no
C6 C7 C8 N4 31.0(3) no
N5 Co N1 C1 -164.02(16) no
N5 Co N2 C4 91.17(17) no
N5 Co N3 C5 -28.26(19) no
N5 Co N4 C8 114.09(16) no
N6 Co N1 C1 14.10(16) no
N6 Co N2 C4 -89.21(17) no
N6 Co N3 C5 153.63(19) no
N6 Co N4 C8 -65.50(16) no
